data_2311118
loop_
_publ_author_name
'Mohamed, Shaaban K.'
'Akkurt, Mehmet'
'Horton, Peter N.'
'Abdelhamid, Antar A.'
'Remaily, Mahmoud A A El'

_publ_section_title
;
 9-(3-Bromo-5-chloro-2-hy-droxy-phen-yl)-10-(2-hy-droxy-eth-yl)-1,2,3,4,5,6,7,8,9,10-deca-hydro-acridine-1,8-dione.
;
_journal_coeditor_code HG5278
_journal_issue 'Pt 1'
_journal_name_full 'Acta crystallographica. Section E, Structure reports online'
_journal_page_first o85
_journal_page_last 6
_journal_paper_doi 10.1107/S1600536812050222
_journal_volume 69
_journal_year 2013
_chemical_formula_iupac 'C21 H21 Br Cl N O4'
_chemical_formula_moiety 'C21 H21 Br Cl N O4'
_chemical_formula_sum 'C21 H21 Br Cl N O4'
_chemical_formula_weight 466.74
_chemical_name_systematic
;
9-(3-Bromo-5-chloro-2-hydroxyphenyl)-10-(2-hydroxyethyl)-1,2,3,4,5,6,7,8,9,10-
decahydroacridine-1,8-dione
;
_space_group_IT_number 14
_space_group_name_Hall '-P 2yn'
_space_group_name_H-M_alt 'P 1 21/n 1'
_symmetry_cell_setting monoclinic
_symmetry_space_group_name_Hall '-P 2yn'
_symmetry_space_group_name_H-M 'P 1 21/n 1'
_atom_sites_solution_hydrogens geom
_atom_sites_solution_primary direct
_atom_sites_solution_secondary difmap
_cell_angle_alpha 90
_cell_angle_beta 100.026(4)
_cell_angle_gamma 90
_cell_formula_units_Z 4
_cell_length_a 8.810(2)
_cell_length_b 13.809(3)
_cell_length_c 15.797(4)
_cell_measurement_reflns_used 4812
_cell_measurement_temperature 100(2)
_cell_measurement_theta_max 27.5
_cell_measurement_theta_min 2.5
_cell_volume 1892.5(8)
_computing_cell_refinement '<i>CrystalClear-SM Expert</i> (Rigaku, 2012)'
_computing_data_collection '<i>CrystalClear-SM Expert</i> (Rigaku, 2012)'
_computing_data_reduction '<i>CrystalClear-SM Expert</i> Expert (Rigaku, 2012)'
_computing_molecular_graphics 'ORTEP-3 for Windows (Farrugia, 2012)'
_computing_publication_material 'WinGX (Farrugia, 2012) and PLATON (Spek, 2009)'
_computing_structure_refinement 'SHELXL97 (Sheldrick, 2008)'
_computing_structure_solution 'SHELXS97 (Sheldrick, 2008)'
_diffrn_ambient_temperature 100(2)
_diffrn_detector_area_resol_mean 28.5714
_diffrn_measured_fraction_theta_full 0.991
_diffrn_measured_fraction_theta_max 0.991
_diffrn_measurement_device 'four-circle \k goniometer'
_diffrn_measurement_device_type 'Rigaku AFC12 (Right)'
_diffrn_measurement_method 'profile data from \w-scans'
_diffrn_radiation_type MoK\a
_diffrn_radiation_wavelength 0.71075
_diffrn_reflns_av_R_equivalents 0.0239
_diffrn_reflns_av_sigmaI/netI 0.0183
_diffrn_reflns_limit_h_max 11
_diffrn_reflns_limit_h_min -10
_diffrn_reflns_limit_k_max 14
_diffrn_reflns_limit_k_min -17
_diffrn_reflns_limit_l_max 20
_diffrn_reflns_limit_l_min -20
_diffrn_reflns_number 14959
_diffrn_reflns_reduction_process
;
;
_diffrn_reflns_theta_full 27.48
_diffrn_reflns_theta_max 27.48
_diffrn_reflns_theta_min 2.95
_exptl_absorpt_coefficient_mu 2.342
_exptl_absorpt_correction_T_max 0.933
_exptl_absorpt_correction_T_min 0.627
_exptl_absorpt_correction_type multi-scan
_exptl_absorpt_process_details '(<i>CrystalClear-SM Expert</i>; Rigaku, 2012)'
_exptl_crystal_colour Yellow
_exptl_crystal_density_diffrn 1.638
_exptl_crystal_density_method 'Not Measured'
_exptl_crystal_description Plate
_exptl_crystal_F_000 952
_exptl_crystal_size_max 0.22
_exptl_crystal_size_mid 0.14
_exptl_crystal_size_min 0.03
_refine_diff_density_max 0.857
_refine_diff_density_min -0.381
_refine_ls_extinction_method none
_refine_ls_goodness_of_fit_ref 1.026
_refine_ls_hydrogen_treatment constr
_refine_ls_matrix_type full
_refine_ls_number_parameters 255
_refine_ls_number_reflns 4299
_refine_ls_number_restraints 0
_refine_ls_restrained_S_all 1.026
_refine_ls_R_factor_all 0.0293
_refine_ls_R_factor_gt 0.0282
_refine_ls_shift/su_max 0.003
_refine_ls_shift/su_mean 0.000
_refine_ls_structure_factor_coef Fsqd
_refine_ls_weighting_details 'calc w=1/[\s^2^(Fo^2^)+(0.0485P)^2^+1.1263P] where P=(Fo^2^+2Fc^2^)/3'
_refine_ls_weighting_scheme calc
_refine_ls_wR_factor_gt 0.0758
_refine_ls_wR_factor_ref 0.0767
_reflns_number_gt 4126
_reflns_number_total 4299
_reflns_threshold_expression I>2\s(i)
_cod_data_source_file hg5278sup1.cif
_cod_data_source_block I
_cod_original_sg_symbol_H-M 'P 21/n'
_cod_database_code 2311118

loop_
_symmetry_equiv_pos_site_id
_symmetry_equiv_pos_as_xyz
1 x,y,z
2 1/2-x,1/2+y,1/2-z
3 -x,-y,-z
4 1/2+x,1/2-y,1/2+z

loop_
_atom_site_aniso_label
_atom_site_aniso_U_11
_atom_site_aniso_U_22
_atom_site_aniso_U_33
_atom_site_aniso_U_12
_atom_site_aniso_U_13
_atom_site_aniso_U_23
Br1 0.02040(10) 0.01930(10) 0.01580(10) 0.00170(10) 0.00890(10) 0.00530(10)
Cl2 0.0244(2) 0.0190(2) 0.0201(2) -0.0061(2) 0.0086(2) -0.0083(2)
O1 0.0224(6) 0.0168(6) 0.0136(5) -0.0002(5) 0.0072(5) -0.0009(5)
O2 0.0148(5) 0.0180(6) 0.0145(5) 0.0010(4) 0.0048(4) -0.0014(5)
O3 0.0163(6) 0.0228(6) 0.0126(5) 0.0012(5) 0.0006(4) 0.0024(5)
O4 0.0222(7) 0.0506(9) 0.0163(6) -0.0094(6) 0.0056(5) -0.0090(6)
N1 0.0129(6) 0.0163(7) 0.0084(6) 0.0000(5) 0.0021(5) -0.0004(5)
C1 0.0106(7) 0.0136(7) 0.0096(7) 0.0000(5) 0.0016(5) -0.0002(6)
C2 0.0101(7) 0.0114(7) 0.0123(7) -0.0003(5) 0.0011(5) -0.0008(6)
C3 0.0107(7) 0.0114(7) 0.0150(7) -0.0021(5) 0.0020(5) -0.0024(6)
C4 0.0164(7) 0.0155(8) 0.0192(8) 0.0035(6) 0.0045(6) 0.0019(7)
C5 0.0138(7) 0.0182(8) 0.0168(8) 0.0026(6) 0.0005(6) 0.0028(6)
C6 0.0154(7) 0.0158(8) 0.0142(7) 0.0012(6) 0.0020(6) 0.0026(6)
C7 0.0106(7) 0.0116(7) 0.0137(7) -0.0021(5) 0.0013(5) -0.0012(6)
C8 0.0108(7) 0.0117(7) 0.0116(7) -0.0006(5) 0.0020(5) -0.0017(6)
C9 0.0126(7) 0.0134(7) 0.0136(7) -0.0010(6) 0.0009(6) -0.0012(6)
C10 0.0130(7) 0.0288(9) 0.0183(8) 0.0048(7) 0.0017(6) 0.0013(7)
C11 0.0134(7) 0.0293(9) 0.0182(8) -0.0011(7) 0.0027(6) -0.0009(7)
C12 0.0116(7) 0.0262(9) 0.0127(7) -0.0004(6) 0.0047(6) -0.0018(7)
C13 0.0110(7) 0.0120(7) 0.0132(7) -0.0010(5) 0.0011(6) -0.0020(6)
C14 0.0085(6) 0.0134(7) 0.0115(7) 0.0013(5) 0.0005(5) 0.0018(6)
C15 0.0105(7) 0.0166(8) 0.0110(7) 0.0027(6) 0.0012(5) -0.0001(6)
C16 0.0114(7) 0.0170(7) 0.0126(7) 0.0031(6) 0.0038(6) 0.0059(6)
C17 0.0109(7) 0.0141(7) 0.0176(8) 0.0011(6) 0.0015(6) 0.0025(6)
C18 0.0138(7) 0.0155(7) 0.0142(7) 0.0012(6) 0.0015(6) -0.0029(6)
C19 0.0114(7) 0.0168(8) 0.0114(7) 0.0007(6) 0.0029(6) 0.0008(6)
C20 0.0149(7) 0.0271(9) 0.0083(7) 0.0013(6) 0.0018(6) 0.0002(6)
C21 0.0209(9) 0.0358(11) 0.0163(8) -0.0070(7) 0.0044(7) -0.0073(8)

loop_
_atom_site_type_symbol
_atom_site_label
_atom_site_fract_x
_atom_site_fract_y
_atom_site_fract_z
_atom_site_U_iso_or_equiv
_atom_site_thermal_displace_type
_atom_site_calc_flag
_atom_site_refinement_flags
_atom_site_occupancy
Br Br1 1.02039(2) 1.026080(10) 0.111000(10) 0.01780(10) Uani d . 1.000
Cl Cl2 0.89028(5) 1.13026(3) 0.42922(3) 0.02060(10) Uani d . 1.000
O O1 0.85205(14) 0.84648(9) 0.14843(8) 0.0171(3) Uani d . 1.000
O O2 0.91879(13) 0.68133(9) 0.23546(7) 0.0155(3) Uani d . 1.000
O O3 0.44222(13) 0.87300(9) 0.18903(8) 0.0175(3) Uani d . 1.000
O O4 0.69992(16) 0.85677(12) 0.68490(9) 0.0294(4) Uani d . 1.000
N N1 0.65599(15) 0.75304(10) 0.46456(8) 0.0125(4) Uani d . 1.000
C C1 0.69843(17) 0.79777(11) 0.29224(10) 0.0113(4) Uani d . 1.000
C C2 0.79574(17) 0.72563(11) 0.34966(10) 0.0114(4) Uani d . 1.000
C C3 0.90436(17) 0.66869(11) 0.31212(10) 0.0124(4) Uani d . 1.000
C C4 0.99634(19) 0.59201(12) 0.36547(11) 0.0169(4) Uani d . 1.000
C C5 1.03428(19) 0.62450(13) 0.45893(11) 0.0165(4) Uani d . 1.000
C C6 0.88912(18) 0.65080(12) 0.49409(11) 0.0152(4) Uani d . 1.000
C C7 0.77954(17) 0.71276(11) 0.43370(10) 0.0121(4) Uani d . 1.000
C C8 0.54946(17) 0.81352(11) 0.32480(10) 0.0114(4) Uani d . 1.000
C C9 0.42314(18) 0.85498(12) 0.26225(10) 0.0134(4) Uani d . 1.000
C C10 0.27404(19) 0.87759(14) 0.29195(11) 0.0202(5) Uani d . 1.000
C C11 0.24551(19) 0.80920(14) 0.36209(11) 0.0203(5) Uani d . 1.000
C C12 0.38110(18) 0.80674(14) 0.43714(11) 0.0165(4) Uani d . 1.000
C C13 0.53272(17) 0.79239(11) 0.40620(10) 0.0122(4) Uani d . 1.000
C C14 0.78575(17) 0.89267(11) 0.28563(10) 0.0113(4) Uani d . 1.000
C C15 0.85590(17) 0.91091(12) 0.21354(10) 0.0128(4) Uani d . 1.000
C C16 0.93144(18) 0.99934(13) 0.20933(10) 0.0135(4) Uani d . 1.000
C C17 0.94463(17) 1.06742(12) 0.27456(11) 0.0143(4) Uani d . 1.000
C C18 0.87751(19) 1.04633(12) 0.34544(11) 0.0146(4) Uani d . 1.000
C C19 0.79829(18) 0.96063(12) 0.35129(10) 0.0131(4) Uani d . 1.000
C C20 0.65018(19) 0.75423(14) 0.55771(10) 0.0168(4) Uani d . 1.000
C C21 0.6898(2) 0.85513(15) 0.59499(12) 0.0242(5) Uani d . 1.000
H H1 0.67320 0.76910 0.23330 0.0140 Uiso c R 1.000
H H1A 0.85100 0.78990 0.16790 0.0260 Uiso c R 1.000
H H4 0.61310 0.84430 0.69740 0.0440 Uiso c R 1.000
H H4A 1.09300 0.57970 0.34330 0.0200 Uiso c R 1.000
H H4B 0.93660 0.53100 0.36150 0.0200 Uiso c R 1.000
H H5A 1.10350 0.68140 0.46340 0.0200 Uiso c R 1.000
H H5B 1.08930 0.57180 0.49410 0.0200 Uiso c R 1.000
H H6A 0.83570 0.59050 0.50590 0.0180 Uiso c R 1.000
H H6B 0.91900 0.68570 0.54920 0.0180 Uiso c R 1.000
H H10A 0.18800 0.87260 0.24270 0.0240 Uiso c R 1.000
H H10B 0.27710 0.94490 0.31370 0.0240 Uiso c R 1.000
H H11A 0.22750 0.74320 0.33800 0.0240 Uiso c R 1.000
H H11B 0.15140 0.82970 0.38350 0.0240 Uiso c R 1.000
H H12A 0.38450 0.86830 0.46960 0.0200 Uiso c R 1.000
H H12B 0.36580 0.75330 0.47660 0.0200 Uiso c R 1.000
H H17 0.99800 1.12660 0.27080 0.0170 Uiso c R 1.000
H H19 0.75240 0.94830 0.40040 0.0160 Uiso c R 1.000
H H20A 0.72430 0.70640 0.58780 0.0200 Uiso c R 1.000
H H20B 0.54570 0.73570 0.56680 0.0200 Uiso c R 1.000
H H21A 0.78940 0.87620 0.58030 0.0290 Uiso c R 1.000
H H21B 0.60970 0.90150 0.56860 0.0290 Uiso c R 1.000

loop_
_atom_type_symbol
_atom_type_description
_atom_type_scat_dispersion_real
_atom_type_scat_dispersion_imag
_atom_type_scat_source
C C 0.0033 0.0016 ' International Tables Vol C Tables 4.2.6.8 and 6.1.1.4'
H H 0.0000 0.0000 ' International Tables Vol C Tables 4.2.6.8 and 6.1.1.4'
Br Br -0.2901 2.4595 ' International Tables Vol C Tables 4.2.6.8 and 6.1.1.4'
Cl Cl 0.1484 0.1585 ' International Tables Vol C Tables 4.2.6.8 and 6.1.1.4'
N N 0.0061 0.0033 ' International Tables Vol C Tables 4.2.6.8 and 6.1.1.4'
O O 0.0106 0.0060 ' International Tables Vol C Tables 4.2.6.8 and 6.1.1.4'

loop_
_geom_angle_atom_site_label_1
_geom_angle_atom_site_label_2
_geom_angle_atom_site_label_3
_geom_angle
_geom_angle_publ_flag
C15 O1 H1A 109.00 no
C21 O4 H4 109.00 no
C13 N1 C20 119.40(13) no
C7 N1 C20 121.30(13) no
C7 N1 C13 119.30(13) no
C2 C1 C14 111.47(13) no
C2 C1 C8 109.12(13) no
C8 C1 C14 112.17(13) no
C1 C2 C7 121.55(14) no
C1 C2 C3 117.41(13) no
C3 C2 C7 121.02(14) no
O2 C3 C4 120.40(14) no
C2 C3 C4 119.06(14) no
O2 C3 C2 120.52(14) no
C3 C4 C5 110.03(14) no
C4 C5 C6 111.52(14) no
C5 C6 C7 113.07(14) no
C2 C7 C6 121.69(14) no
N1 C7 C6 117.60(13) no
N1 C7 C2 120.64(14) no
C1 C8 C13 122.65(14) no
C9 C8 C13 121.91(14) no
C1 C8 C9 115.43(13) no
C8 C9 C10 118.16(14) no
O3 C9 C8 120.16(15) no
O3 C9 C10 121.64(15) no
C9 C10 C11 111.44(15) no
C10 C11 C12 112.04(14) no
C11 C12 C13 111.51(14) no
N1 C13 C8 120.51(14) no
N1 C13 C12 117.61(13) no
C8 C13 C12 121.85(14) no
C1 C14 C15 120.25(14) no
C15 C14 C19 119.57(14) no
C1 C14 C19 120.17(14) no
O1 C15 C16 119.10(14) no
C14 C15 C16 118.28(14) no
O1 C15 C14 122.61(14) no
C15 C16 C17 122.46(15) no
Br1 C16 C15 118.54(12) no
Br1 C16 C17 119.00(13) no
C16 C17 C18 117.80(15) no
Cl2 C18 C19 118.86(13) no
C17 C18 C19 121.64(15) no
Cl2 C18 C17 119.50(13) no
C14 C19 C18 120.20(15) no
N1 C20 C21 110.34(14) no
O4 C21 C20 111.92(16) no
C2 C1 H1 108.00 no
C8 C1 H1 108.00 no
C14 C1 H1 108.00 no
C3 C4 H4A 110.00 no
C3 C4 H4B 110.00 no
C5 C4 H4A 110.00 no
C5 C4 H4B 110.00 no
H4A C4 H4B 108.00 no
C4 C5 H5A 109.00 no
C4 C5 H5B 109.00 no
C6 C5 H5A 109.00 no
C6 C5 H5B 109.00 no
H5A C5 H5B 108.00 no
C5 C6 H6A 109.00 no
C5 C6 H6B 109.00 no
C7 C6 H6A 109.00 no
C7 C6 H6B 109.00 no
H6A C6 H6B 108.00 no
C9 C10 H10A 109.00 no
C9 C10 H10B 109.00 no
C11 C10 H10A 109.00 no
C11 C10 H10B 109.00 no
H10A C10 H10B 108.00 no
C10 C11 H11A 109.00 no
C10 C11 H11B 109.00 no
C12 C11 H11A 109.00 no
C12 C11 H11B 109.00 no
H11A C11 H11B 108.00 no
C11 C12 H12A 109.00 no
C11 C12 H12B 109.00 no
C13 C12 H12A 109.00 no
C13 C12 H12B 109.00 no
H12A C12 H12B 108.00 no
C16 C17 H17 121.00 no
C18 C17 H17 121.00 no
C14 C19 H19 120.00 no
C18 C19 H19 120.00 no
N1 C20 H20A 110.00 no
N1 C20 H20B 110.00 no
C21 C20 H20A 110.00 no
C21 C20 H20B 110.00 no
H20A C20 H20B 108.00 no
O4 C21 H21A 109.00 no
O4 C21 H21B 109.00 no
C20 C21 H21A 109.00 no
C20 C21 H21B 109.00 no
H21A C21 H21B 108.00 no

loop_
_geom_bond_atom_site_label_1
_geom_bond_atom_site_label_2
_geom_bond_distance
_geom_bond_publ_flag
Br1 C16 1.8939(17) no
Cl2 C18 1.7480(18) no
O1 C15 1.356(2) no
O2 C3 1.2517(19) no
O3 C9 1.223(2) no
O4 C21 1.408(2) no
O1 H1A 0.8400 no
O4 H4 0.8400 no
N1 C20 1.481(2) no
N1 C7 1.384(2) no
N1 C13 1.406(2) no
C1 C14 1.532(2) no
C1 C2 1.510(2) no
C1 C8 1.506(2) no
C2 C3 1.443(2) no
C2 C7 1.371(2) no
C3 C4 1.500(2) no
C4 C5 1.524(2) no
C5 C6 1.524(2) no
C6 C7 1.501(2) no
C8 C13 1.351(2) no
C8 C9 1.470(2) no
C9 C10 1.503(2) no
C10 C11 1.510(3) no
C11 C12 1.530(2) no
C12 C13 1.513(2) no
C14 C19 1.389(2) no
C14 C15 1.410(2) no
C15 C16 1.398(2) no
C16 C17 1.385(2) no
C17 C18 1.385(2) no
C18 C19 1.385(2) no
C20 C21 1.529(3) no
C1 H1 1.0000 no
C4 H4A 0.9900 no
C4 H4B 0.9900 no
C5 H5A 0.9900 no
C5 H5B 0.9900 no
C6 H6A 0.9900 no
C6 H6B 0.9900 no
C10 H10A 0.9900 no
C10 H10B 0.9900 no
C11 H11A 0.9900 no
C11 H11B 0.9900 no
C12 H12A 0.9900 no
C12 H12B 0.9900 no
C17 H17 0.9500 no
C19 H19 0.9500 no
C20 H20A 0.9900 no
C20 H20B 0.9900 no
C21 H21A 0.9900 no
C21 H21B 0.9900 no

loop_
_geom_hbond_atom_site_label_D
_geom_hbond_atom_site_label_H
_geom_hbond_atom_site_label_A
_geom_hbond_site_symmetry_A
_geom_hbond_distance_DH
_geom_hbond_distance_HA
_geom_hbond_distance_DA
_geom_hbond_angle_DHA
_geom_hbond_publ_flag
O1 H1A O2 . 0.84 1.88 2.6749(19) 158 yes
O4 H4 O2 4_465 0.84 1.94 2.782(2) 176 yes
C1 H1 O1 . 1.00 2.48 2.918(2) 106 ?
C6 H6B O3 4_565 0.99 2.33 3.051(2) 129 yes
C20 H20A O3 4_565 0.99 2.53 3.486(2) 163 yes
C20 H20B O1 4_465 0.99 2.57 3.492(2) 154 yes

loop_
_geom_torsion_atom_site_label_1
_geom_torsion_atom_site_label_2
_geom_torsion_atom_site_label_3
_geom_torsion_atom_site_label_4
_geom_torsion
_geom_torsion_publ_flag
C7 N1 C13 C12 161.29(14) no
C7 N1 C20 C21 103.01(17) no
C13 N1 C20 C21 -77.86(18) no
C7 N1 C13 C8 -16.8(2) no
C13 N1 C7 C2 11.4(2) no
C20 N1 C7 C2 -169.52(15) no
C20 N1 C13 C12 -17.9(2) no
C20 N1 C13 C8 164.11(15) no
C20 N1 C7 C6 13.6(2) no
C13 N1 C7 C6 -165.53(14) no
C14 C1 C2 C7 98.95(17) no
C8 C1 C14 C15 -137.57(15) no
C2 C1 C8 C13 20.3(2) no
C14 C1 C8 C9 75.41(17) no
C2 C1 C8 C9 -160.57(13) no
C2 C1 C14 C15 99.74(17) no
C2 C1 C14 C19 -79.27(18) no
C8 C1 C14 C19 43.4(2) no
C8 C1 C2 C7 -25.5(2) no
C14 C1 C2 C3 -82.55(17) no
C14 C1 C8 C13 -103.74(17) no
C8 C1 C2 C3 153.02(13) no
C1 C2 C7 C6 -172.02(14) no
C1 C2 C3 O2 1.8(2) no
C7 C2 C3 C4 2.2(2) no
C1 C2 C7 N1 11.2(2) no
C7 C2 C3 O2 -179.65(15) no
C3 C2 C7 C6 9.5(2) no
C1 C2 C3 C4 -176.32(14) no
C3 C2 C7 N1 -167.22(14) no
C2 C3 C4 C5 -34.7(2) no
O2 C3 C4 C5 147.20(15) no
C3 C4 C5 C6 55.54(18) no
C4 C5 C6 C7 -45.49(19) no
C5 C6 C7 C2 12.9(2) no
C5 C6 C7 N1 -170.23(14) no
C1 C8 C13 C12 -178.67(15) no
C9 C8 C13 N1 -179.81(14) no
C1 C8 C9 O3 1.0(2) no
C1 C8 C9 C10 -176.73(14) no
C13 C8 C9 O3 -179.82(15) no
C9 C8 C13 C12 2.2(2) no
C13 C8 C9 C10 2.4(2) no
C1 C8 C13 N1 -0.7(2) no
O3 C9 C10 C11 151.65(16) no
C8 C9 C10 C11 -30.6(2) no
C9 C10 C11 C12 54.0(2) no
C10 C11 C12 C13 -49.4(2) no
C11 C12 C13 N1 -156.62(15) no
C11 C12 C13 C8 21.4(2) no
C1 C14 C15 O1 -1.0(2) no
C19 C14 C15 C16 -2.4(2) no
C1 C14 C19 C18 179.85(15) no
C15 C14 C19 C18 0.8(2) no
C1 C14 C15 C16 178.62(14) no
C19 C14 C15 O1 177.99(15) no
C14 C15 C16 Br1 -178.05(12) no
O1 C15 C16 Br1 1.6(2) no
O1 C15 C16 C17 -177.82(15) no
C14 C15 C16 C17 2.5(2) no
C15 C16 C17 C18 -1.1(2) no
Br1 C16 C17 C18 179.52(12) no
C16 C17 C18 Cl2 -179.70(13) no
C16 C17 C18 C19 -0.6(2) no
C17 C18 C19 C14 0.7(3) no
Cl2 C18 C19 C14 179.80(12) no
N1 C20 C21 O4 -174.31(14) no
